data_2009429
loop_
_publ_author_name
'Tahirov, T.'
'Lu, T.-H.'
'Shu, K.'
'Chunmg, C.-S.'
'Huang, C.-C.'
'Hong, Y.-S.'

_publ_section_title
;
 A dinuclear copper(II) complex of deprotonated
 <i>N</i>,<i>N</i>'-bis(<i>N</i>-propylglycyl)ethylenediamine
;
_journal_issue 2
_journal_name_full 'Acta Crystallographica Section C'
_journal_page_first 204
_journal_page_last 206
_journal_paper_doi 10.1107/S010827019300722X
_journal_volume 50
_journal_year 1994
_chemical_formula_moiety 'C24 H47 Cu2 N8 O6 , 2Cl1 O4'
_chemical_formula_sum 'C24 H54 Cl2 Cu2 N8 O14'
_chemical_formula_weight 876.784
_space_group_IT_number 14
_symmetry_cell_setting monoclinic
_symmetry_space_group_name_Hall '-P 2yn'
_symmetry_space_group_name_H-M 'P 1 21/n 1'
_atom_type_scat_source IntTabIV
_cell_angle_alpha 90.
_cell_angle_beta 94.260(10)
_cell_angle_gamma 90.
_cell_formula_units_Z 4
_cell_length_a 9.4540(10)
_cell_length_b 27.610(10)
_cell_length_c 14.762(3)
_cell_measurement_reflns_used 25
_cell_measurement_temperature 298(3)
_cell_measurement_theta_max 19.99
_cell_measurement_theta_min 5.44
_cell_volume 3842.6(16)
_diffrn_measurement_device 'Nonius CAD-4'
_diffrn_measurement_method \q/2\q
_diffrn_radiation_type MoK\a
_diffrn_radiation_wavelength 0.71073
_diffrn_reflns_av_R_equivalents 0.053
_diffrn_reflns_limit_h_max 11
_diffrn_reflns_limit_h_min -11
_diffrn_reflns_limit_k_max 32
_diffrn_reflns_limit_k_min 0
_diffrn_reflns_limit_l_max 17
_diffrn_reflns_limit_l_min 0
_diffrn_reflns_number 7012
_diffrn_reflns_theta_max 24.9
_diffrn_standards_decay_% .0
_diffrn_standards_interval_time 60
_diffrn_standards_number 3
_exptl_absorpt_coefficient_mu 1.32
_exptl_absorpt_correction_T_max 0.695
_exptl_absorpt_correction_T_min 0.692
_exptl_absorpt_correction_type 'empirical (North, Phillips & Mathews, 1968)'
_exptl_crystal_colour blue-violet
_exptl_crystal_density_diffrn 1.516
_exptl_crystal_description parallelepiped
_exptl_crystal_size_max 0.50
_exptl_crystal_size_mid 0.45
_exptl_crystal_size_min 0.38
_refine_diff_density_max 0.77
_refine_diff_density_min -0.92
_refine_ls_goodness_of_fit_obs 1.77
_refine_ls_hydrogen_treatment refU
_refine_ls_number_parameters 525
_refine_ls_number_reflns 4465
_refine_ls_R_factor_obs 0.058
_refine_ls_shift/esd_max 0.938
_refine_ls_structure_factor_coef F
_refine_ls_weighting_scheme unit
_refine_ls_wR_factor_obs 0.061
_reflns_number_observed 4465
_reflns_number_total 6740
_reflns_observed_criterion I>=2.5\s(I)
_cod_data_source_file as1044.cif
_cod_data_source_block as1044_structure_1_of_1
_cod_original_cell_volume 3843(2)
_cod_original_sg_symbol_H-M 'P 21/n'
_cod_database_code 2009429

loop_
_symmetry_equiv_pos_as_xyz
x,y,z
-x,-y,-z
1/2+x,1/2-y,1/2+z
-1/2-x,-1/2+y,-1/2-z

loop_
_atom_site_label
_atom_site_fract_x
_atom_site_fract_y
_atom_site_fract_z
Cu(1) .95915(8) .14313(4) .93332(5)
Cu(2) .73817(8) .08919(3) .4800(5)
Cl(1) 1.0435(3) .03734(9) 1.21825(16)
Cl(2) .4172(3) .20397(11) .4214(2)
O(1) .8217(4) .1405(2) .8258(3)
O(2) .3534(4) .0566(2) .5571(3)
O(3) .8779(4) .1064(2) .5833(3)
O(4) 1.3548(5) .1122(2) .8793(4)
O(W1) .8938(7) .0573(3) .9710(5)
O(W2) .8408(6) .0120(3) .4789(6)
O(11) 1.0171(15) .0196(3) 1.3002(5)
O(12) 1.040(2) .0847(4) 1.2195(8)
O(13) 1.1483(13) .0182(6) 1.1773(10)
O(14) .9411(15) .0209(6) 1.1542(8)
O(21) .4617(16) .1812(4) .3436(8)
O(22) .5029(17) .1937(5) .4932(8)
O(23) .4117(18) .2509(4) .4082(8)
O(24) .2987(17) .1888(9) .4271(19)
N(1) .7843(5) .1636(2) .9969(4)
N(2) .5881(6) .1313(3) .7859(4)
N(3) .5888(5) .0748(2) .5581(4)
N(4) .5858(6) .0800(3) .3772(4)
N(5) .8963(6) .1139(3) .4060(4)
N(6) 1.1128(5) .1016(2) .6206(4)
N(7) 1.1218(5) .1366(3) .8640(4)
N(8) 1.1040(5) .1429(3) 1.0410(4)
C(1) .6441(17) .2360(6) 1.12065(11)
C(2) .6483(9) .1832(5) 1.1316(6)
C(3) .7766(8) .1590(4) 1.0932(5)
C(4) .6625(7) .1408(3) .9434(5)
C(5) .6946(7) .1372(3) .8465(5)
C(6) .5989(7) .1277(3) .6877(5)
C(7) .6031(7) .0762(3) .6583(5)
C(8) .4643(6) .0651(3) .5162(4)
C(9) .4573(6) .0611(3) .4165(4)
C(10) .6183(7) .0565(3) .2941(5)
C(11) .5078(9) .0535(4) .2174(6)
C(12) .5489(12) .0281(5) .1355(7)
C(13) .906(4) .2564(15) .344(3)
C(13') .873(3) .2489(12) .377(2)
C(14) .943(2) .2009(10) .3440(15)
C(14') .8843(19) .2001(7) .4275(15)
C(15) .857(2) .1748(10) .408(2)
C(15') .8926(15) .15863(6) .3614(10)
C(16) 1.0309(7) .1057(3) .4621(4)
C(17) 1.0045(6) .1046(3) .5610(4)
C(18) 1.1012(7) .0960(3) .7186(5)
C(19) 1.1239(7) .1435(3) .7655(5)
C(20) 1.2373(7) .1219(3) .9108(5)
C(21) 1.2263(7) .1152(3) 1.0109(5)
C(22) 1.1401(8) .1927(3) 1.0679(6)
C(23) 1.2217(10) .1976(4) 1.1601(6)
C(24) 1.2431(14) .2507(4) 1.1829(9)
H(W11) .885 .037 .920
H(W12) .946 .048 1.039
H(W21) .895 .008 .534
H(W22) .830 -.013 .440
H(N1) .779 .200 .982
H(N2) .503 .128 .815
H(N4) .563 .115 .360
H(N5) .896 .096 .346
H(N6) 1.202 .097 .598
H(N8) 1.057 .125 1.091
H(1) .739 .254 1.127
H(2) .579 .251 1.171
H(3) .597 .244 1.052
H(4) .651 .175 1.204
H(5) .552 .169 1.097
H(6) .772 .120 1.109
H(7) .872 .174 1.127
H(8) .566 .163 .949
H(9) .644 .105 .971
H(10) .509 .146 .652
H(11) .697 .146 .671
H(12) .516 .057 .685
H(13) .704 .060 .686
H(14) .445 .023 .398
H(15) .365 .081 .388
H(16) .708 .076 .269
H(17) .650 .020 .312
H(18) .478 .090 .197
H(19) .417 .035 .242
H(20) .591 -.007 .159
H(21) .635 .049 .109
H(22) .488 .022 .087
H(23) 1.077 .071 .443
H(24) 1.106 .135 .450
H(25) .996 .083 .729
H(26) 1.181 .070 .745
H(27) 1.040 .169 .742
H(28) 1.227 .159 .751
H(29) 1.323 .128 1.048
H(30) 1.211 .077 1.025
H(31) 1.204 .208 1.017
H(32) 1.041 .213 1.070
H(33) 1.325 .180 1.159
H(34) 1.162 .181 1.212
H(35) 1.265 .271 1.129
H(36) 1.148 .264 1.210
H(37) 1.332 .254 1.234

loop_
_geom_angle_atom_site_label_1
_geom_angle_atom_site_label_2
_geom_angle_atom_site_label_3
_geom_angle
_geom_angle_publ_flag
O(1) Cu(1) O(W1) 89.2(2) yes
O(1) Cu(1) N(1) 82.7(2) yes
O(1) Cu(1) N(7) 94.2(2) yes
O(1) Cu(1) N(8) 177.3(2) yes
O(W1) Cu(1) N(1) 86.5(2) yes
O(W1) Cu(1) N(7) 104.4(3) yes
O(W1) Cu(1) N(8) 89.2(3) yes
N(1) Cu(1) N(7) 168.6(3) yes
N(1) Cu(1) N(8) 99.4(2) yes
N(7) Cu(1) N(8) 84.0(2) yes
O(3) Cu(2) O(W2) 88.3(3) yes
O(3) Cu(2) N(3) 93.7(2) yes
O(3) Cu(2) N(4) 172.9(3) yes
O(3) Cu(2) N(5) 81.9(2) yes
O(W2) Cu(2) N(3) 98.0(3) yes
O(W2) Cu(2) N(4) 98.8(3) yes
O(W2) Cu(2) N(5) 88.8(3) yes
N(3) Cu(2) N(4) 84.9{2) yes
N(3) Cu(2) N(5) 171.8(3) yes
N(4) Cu(2) N(5) 98.6(2) yes
O(11) Cl(1) O(12) 110.1(6) no
O(11) Cl(1) O(13) 117.7(9) no
O(11) Cl(1) O(14) 109.2(8) no
O(12) Cl(1) O(13) 116(1) no
O(12) Cl(1) O(14) 109(1) no
O(13) Cl(1) O(14) 93.8(9) no
C(9) N(4) C(10) 114.0(6) yes
Cu(2) N(5) C(15) 98.8(9) no
Cu(2) N(5) C(15') 123.7(8) no
Cu(2) N(5) C(16) 106.5(4) yes
C(15) N(5) C(16) 109(1) no
C(15') N(5) C(16) 112.8(7) no
C(17) N(6) C(18) 124.1(5) yes
Cu(1) N(7) C(19) 126.0(4) yes
Cu(1) N(7) C(20) 114.6(4) yes
C(19) N(7) C(20) 119.3(5) yes
Cu(1) N(8) C(21) 105.3(4) yes
Cu(1) N(8) C(22) 109.9(5) yes
C(21) N(8) C(22) 113.2(6) yes
C(1) C(2) C(3) 114.1(9) no
N(1) C(3) C(2) 115.3(7) no
N(1) C(4) C(5) 109.4(5) yes
O(1) C(5) N(2) 122.8(6) yes
O(1) C(5) C(4) 119.6(6) yes
N(2) C(5) C(4) 117.6(6) yes
N(2) C(6) C(7) 111.0(7) yes
N(3) C(7) C(6) 108.4(6) yes
O(2) C(8) N(3) 123.7(6) yes
O(2) C(8) C(9) 118.9(6) yes
N(3) C(8) C(9) 117.2(5) yes
N(4) C(9) C(8) 112.8(5) yes
N(4) C(10) C(11) 119.5(7) no
O(21) Cl(2) O(22) 111.1(9) no
O(21) Cl(2) O(23) 109.5(8) no
O(21) Cl(2) O(24) 104(1) no
O(22) Cl(2) O(23) 110.3(8) no
O(22) Cl(2) O(24) 113(2) no
O(23) Cl(2) O(24) 109(2) no
Cu(1) O(1) C(5) 112.9(4) yes
Cu(2) O(3) C(17) 112.1(4) yes
Cu(1) N(1) C(3) 122.3(5) yes
Cu(1) N(1) C(4) 105.1(4) yes
C(3) N(1) C(4) 113.2(6) yes
C(5) N(2) C(6) 125.4(5) yes
Cu(2) N(3) C(7) 125.2(4) yes
Cu(2) N(3) C(8) 115.5(4) yes
C(7) N(3) C(8) 119.2(5) yes
Cu(2) N(4) C(9) 108.0(4) yes
Cu(2) N(4) C(10) 120.6(4) yes
C(10) C(11) C(12) 116.0(8) no
C(13) C(14) C(15) 110(2) no
C(13') C(14') C(15') 111(2) no
N(5) C(15) C(14) 110(2) no
N(5) C(15') C(14') 112(1) no
N(5) C(16) C(17) 110.4(5) yes
O(3) C(17) N(6) 122.6(6) yes
O(3) C(17) C(16) 118.8(6) yes
N(6) C(17) C(16) 118.6(5) yes
N(6) C(18) C(19) 110.3(6) yes
N(7) C(19) C(18) 109.6(6) yes
O(4) C(20) N(7) 126.2(7) yes
O(4) C(20) C(21) 117.6(6) yes
N(7) C(20) C(21) 116.2(6) yes
N(8) C(21) C(20) 110.1(6) yes
N(8) C(22) C(23) 114.8(7) no
C(22) C(23) C(24) 109.7(8) no

loop_
_geom_bond_atom_site_label_1
_geom_bond_atom_site_label_2
_geom_bond_distance
_geom_bond_publ_flag
Cu(1) O(1) 1.976(4) yes
Cu(1) O(W1) 2.521(7) yes
Cu(1) N(1) 2.040(5) yes
Cu(1) N(7) 1.917(5) yes
Cu(1) N(8) 2.020(6) yes
Cu(2) O(3) 1.999(4) yes
Cu(2) O(W2) 2.342(7) yes
Cu(2) N(3) 1.929(5) yes
Cu(2) N(4) 2.029(6) yes
Cu(2) N(5) 2.033(6) yes
Cl(1) O(11) 1.346(8) no
Cl(1) O(12) 1.310(10) no
Cl(1) O(13) 1.310(10) no
Cl(1) O(14) 1.380(10) no
Cl(2) O(21) 1.400(10) no
Cl(2) O(22) 1.320(10) no
Cl(2) O(23) 1.310(10) no
Cl(2) O(24) 1.210(10) no
O(1) C(5) 1.264(7) yes
O(2) C(8) 1.271(7) yes
O(3) C(17) 1.265(7) yes
O(4) C(20) 1.266(8) yes
N(1) C(3) 1.435(9) yes
N(1) C(4) 1.488(9) yes
N(2) C(5) 1.307(9) yes
N(2) C(6) 1.465(9) yes
N(3) C(7) 1.476(9) yes
N(3) C(8) 1.316(8) yes
N(4) C(9) 1.480(8) yes
N(4) C(10) 1.442(9) yes
N(5) C(15) 1.72(3) yes
N(5) C(15') 1.40(2) yes
N(5) C(16) 1.483(9) yes
N(6) C(17) 1.303(8) yes
N(6) C(18) 1.467(9) yes
N(7) C(19) 1.468(9) yes
N(7) C(20) 1.313(9) yes
N(8) C(21) 1.481(9) yes
N(8) C(22) 1.460(10) yes
C(1) C(2) 1.47(2) no
C(2) C(3) 1.530(10) no
C(4) C(5) 1.490(10) yes
C(6) C(7) 1.490(10) yes
C(8) C(9) 1.472(9) yes
C(10) C(11) 1.490(10) no
C(11) C(12) 1.480(10) no
C(13) C(14) 1.57(5) no
C(13') C(14') 1.54(3) no
C(14) C(15) 1.47(3) no
C(14') C(15') 1.51(3) no
C(16) C(17) 1.500(9) yes
C(18) C(19) 1.490(10) yes
C(20) C(21) 1.500(10) yes
C(22) C(23) 1.520(10) yes
C(23) C(24) 1.51(2) yes
